data_7219156
loop_
_publ_author_name
'Bera, Santu'
'Maity, Sibaprasad'
'Haldar, Debasish'

_publ_section_title
;
 Assembly of encapsulated water in hybrid bisamides: helical and zigzag
 water chains
;
_journal_issue 7
_journal_name_full CrystEngComm
_journal_page_first 1569
_journal_paper_doi 10.1039/C4CE01950D
_journal_volume 17
_journal_year 2015
_chemical_absolute_configuration syn
_chemical_formula_moiety 'C20 H22 N4 O6, H2 O'
_chemical_formula_sum 'C20 H24 N4 O7'
_chemical_formula_weight 432.43
_chemical_name_systematic
; 
 ? 
;
_space_group_IT_number 15
_symmetry_cell_setting monoclinic
_symmetry_space_group_name_Hall '-C 2yc'
_symmetry_space_group_name_H-M 'C 1 2/c 1'
_atom_sites_solution_hydrogens geom
_atom_sites_solution_primary direct
_atom_sites_solution_secondary difmap
_audit_creation_method SHELXL-97
_audit_update_record
;
2014-12-16 deposited with the CCDC.
2014-12-18 downloaded from the CCDC.
;
_cell_angle_alpha 90.00
_cell_angle_beta 118.873(7)
_cell_angle_gamma 90.00
_cell_formula_units_Z 4
_cell_length_a 27.963(13)
_cell_length_b 5.091(2)
_cell_length_c 16.890(8)
_cell_measurement_reflns_used 3166
_cell_measurement_temperature 296(2)
_cell_measurement_theta_max 26.43
_cell_measurement_theta_min 2.43
_cell_volume 2105.6(16)
_computing_cell_refinement 'Bruker SMART'
_computing_data_collection 'Bruker SMART'
_computing_data_reduction 'Bruker SAINT'
_computing_molecular_graphics 'Bruker SHELXTL'
_computing_publication_material 'Bruker SHELXTL'
_computing_structure_refinement 'Bruker SHELXTL'
_computing_structure_solution 'Bruker SHELXTL'
_diffrn_ambient_temperature 296(2)
_diffrn_measured_fraction_theta_full 0.988
_diffrn_measured_fraction_theta_max 0.988
_diffrn_measurement_device_type 'CCD area detector'
_diffrn_measurement_method 'phi and omega scans'
_diffrn_radiation_monochromator graphite
_diffrn_radiation_source 'fine-focus sealed tube'
_diffrn_radiation_type MoK\a
_diffrn_radiation_wavelength 0.71073
_diffrn_reflns_av_R_equivalents 0.0384
_diffrn_reflns_av_sigmaI/netI 0.0351
_diffrn_reflns_limit_h_max 35
_diffrn_reflns_limit_h_min -32
_diffrn_reflns_limit_k_max 6
_diffrn_reflns_limit_k_min -5
_diffrn_reflns_limit_l_max 21
_diffrn_reflns_limit_l_min -21
_diffrn_reflns_number 9268
_diffrn_reflns_theta_full 25
_diffrn_reflns_theta_max 26.88
_diffrn_reflns_theta_min 1.66
_exptl_absorpt_coefficient_mu 0.105
_exptl_absorpt_correction_T_max 0.982
_exptl_absorpt_correction_T_min 0.966
_exptl_absorpt_correction_type multi-scan
_exptl_absorpt_process_details '(SADABS; Bruker, 2008)'
_exptl_crystal_colour colourless
_exptl_crystal_density_diffrn 1.364
_exptl_crystal_density_meas 1.364
_exptl_crystal_density_method 'not measured'
_exptl_crystal_description needle
_exptl_crystal_F_000 912
_exptl_crystal_size_max 0.425
_exptl_crystal_size_mid 0.277
_exptl_crystal_size_min 0.175
_refine_diff_density_max 0.266
_refine_diff_density_min -0.321
_refine_diff_density_rms 0.090
_refine_ls_extinction_method none
_refine_ls_goodness_of_fit_ref 0.910
_refine_ls_hydrogen_treatment mixed
_refine_ls_matrix_type full
_refine_ls_number_parameters 146
_refine_ls_number_reflns 2275
_refine_ls_number_restraints 0
_refine_ls_restrained_S_all 0.910
_refine_ls_R_factor_all 0.0690
_refine_ls_R_factor_gt 0.0508
_refine_ls_shift/su_max 0.000
_refine_ls_shift/su_mean 0.000
_refine_ls_structure_factor_coef Fsqd
_refine_ls_weighting_details 'calc w=1/[\s^2^(Fo^2^)+(0.1114P)^2^+0.9064P] where P=(Fo^2^+2Fc^2^)/3'
_refine_ls_weighting_scheme calc
_refine_ls_wR_factor_gt 0.1341
_refine_ls_wR_factor_ref 0.1631
_reflns_number_gt 1630
_reflns_number_total 2275
_reflns_threshold_expression >2sigma(I)
_cod_data_source_file c4ce01950d2.cif
_cod_data_source_block sb1
_cod_depositor_comments
;
The following automatic conversions were performed:

'_symmetry_cell_setting' value 'Monoclinic' changed to 'monoclinic'
according to
/usr/data/users/saulius/crontab/automatic-downloads/rss-feeds/RSC/lib/dictionaries/cif_core.dic
dictionary named 'cif_core.dic' version 2.4.2 from 2011-04-26.

Automatic conversion script
Id: cif_fix_values 2935 2014-11-11 08:27:57Z andrius 

 Adding full bibliography for 7219156--7219159.cif.
;
_cod_original_sg_symbol_H-M 'C2/c  '
_cod_database_code 7219156
_exptl_crystal_f_000' 912.49

loop_
_symmetry_equiv_pos_as_xyz
'x, y, z'
'-x, y, -z+1/2'
'x+1/2, y+1/2, z'
'-x+1/2, y+1/2, -z+1/2'
'-x, -y, -z'
'x, -y, z-1/2'
'-x+1/2, -y+1/2, -z'
'x+1/2, -y+1/2, z-1/2'

loop_
_atom_site_label
_atom_site_type_symbol
_atom_site_fract_x
_atom_site_fract_y
_atom_site_fract_z
_atom_site_U_iso_or_equiv
_atom_site_adp_type
_atom_site_occupancy
_atom_site_symmetry_multiplicity
_atom_site_calc_flag
_atom_site_refinement_flags
O1S O 0.0000 0.0285(5) 0.2500 0.0663(6) Uani 1 2 d S
O1 O 0.15588(6) 0.6535(3) 0.46291(10) 0.0585(4) Uani 1 1 d .
O2 O 0.08078(6) 0.4123(3) 0.38341(11) 0.0674(5) Uani 1 1 d .
O3 O 0.15205(6) -0.3371(3) 0.17131(10) 0.0602(4) Uani 1 1 d .
N1 N 0.13306(6) 0.1352(3) 0.30857(9) 0.0413(4) Uani 1 1 d .
N2 N 0.07833(6) -0.2541(3) 0.19003(10) 0.0466(4) Uani 1 1 d .
H2 H 0.0649 -0.1555 0.2157 0.056 Uiso 1 1 calc R
C1 C 0.12746(11) 0.7947(4) 0.50228(18) 0.0715(7) Uani 1 1 d .
H1A H 0.0942 0.8670 0.4549 0.107 Uiso 1 1 calc R
H1B H 0.1502 0.9342 0.5398 0.107 Uiso 1 1 calc R
H1C H 0.1191 0.6765 0.5382 0.107 Uiso 1 1 calc R
C2 C 0.12722(8) 0.4650(3) 0.40420(12) 0.0455(4) Uani 1 1 d .
C3 C 0.16008(7) 0.3253(3) 0.36860(11) 0.0406(4) Uani 1 1 d .
C4 C 0.16030(7) 0.0015(3) 0.27487(11) 0.0406(4) Uani 1 1 d .
C5 C 0.12943(7) -0.2117(3) 0.20662(12) 0.0436(4) Uani 1 1 d .
C6 C 0.04459(8) -0.4626(4) 0.12964(12) 0.0490(4) Uani 1 1 d .
H6A H 0.0170 -0.5117 0.1460 0.059 Uiso 1 1 calc R
H6B H 0.0673 -0.6155 0.1383 0.059 Uiso 1 1 calc R
C30 C 0.01652(7) -0.3865(3) 0.03033(12) 0.0444(4) Uani 1 1 d .
H7A H 0.0438 -0.3320 0.0139 0.053 Uiso 1 1 calc R
H7B H -0.0075 -0.2385 0.0207 0.053 Uiso 1 1 calc R
C8 C 0.21502(7) 0.0462(4) 0.30026(12) 0.0483(4) Uani 1 1 d .
H8 H 0.2326 -0.0527 0.2757 0.058 Uiso 1 1 calc R
C9 C 0.24242(7) 0.2415(4) 0.36281(12) 0.0513(5) Uani 1 1 d .
H9 H 0.2790 0.2750 0.3817 0.062 Uiso 1 1 calc R
C10 C 0.21468(7) 0.3864(4) 0.39706(12) 0.0473(4) Uani 1 1 d .
H10 H 0.2320 0.5215 0.4381 0.057 Uiso 1 1 calc R
H40 H 0.0256(12) 0.130(6) 0.285(2) 0.106(11) Uiso 1 1 d .

loop_
_atom_site_aniso_label
_atom_site_aniso_U_11
_atom_site_aniso_U_22
_atom_site_aniso_U_33
_atom_site_aniso_U_23
_atom_site_aniso_U_13
_atom_site_aniso_U_12
O1S 0.0565(14) 0.0674(13) 0.0768(15) 0.000 0.0335(12) 0.000
O1 0.0581(9) 0.0588(8) 0.0673(9) -0.0165(6) 0.0372(7) -0.0119(6)
O2 0.0462(8) 0.0831(10) 0.0817(11) -0.0248(8) 0.0377(8) -0.0089(7)
O3 0.0504(8) 0.0710(9) 0.0701(9) -0.0196(7) 0.0376(7) -0.0071(6)
N1 0.0358(8) 0.0490(8) 0.0397(7) 0.0034(6) 0.0188(6) -0.0003(6)
N2 0.0393(8) 0.0550(9) 0.0488(8) -0.0076(6) 0.0239(7) -0.0052(6)
C1 0.0867(17) 0.0590(12) 0.0900(17) -0.0207(11) 0.0594(15) -0.0105(11)
C2 0.0436(10) 0.0490(9) 0.0471(9) 0.0020(7) 0.0246(8) -0.0005(7)
C3 0.0366(9) 0.0457(9) 0.0394(9) 0.0053(6) 0.0182(7) -0.0005(7)
C4 0.0351(9) 0.0482(9) 0.0405(9) 0.0034(7) 0.0198(7) 0.0004(7)
C5 0.0404(10) 0.0497(9) 0.0441(9) 0.0024(7) 0.0231(8) -0.0004(7)
C6 0.0458(10) 0.0500(9) 0.0516(11) -0.0012(7) 0.0237(9) -0.0092(8)
C30 0.0406(10) 0.0410(9) 0.0513(10) 0.0016(7) 0.0220(8) -0.0030(7)
C8 0.0395(10) 0.0605(10) 0.0503(10) -0.0010(8) 0.0259(8) 0.0003(8)
C9 0.0360(9) 0.0672(11) 0.0521(10) -0.0016(8) 0.0225(8) -0.0083(8)
C10 0.0406(10) 0.0558(10) 0.0432(9) -0.0025(7) 0.0183(8) -0.0086(7)

loop_
_atom_type_symbol
_atom_type_description
_atom_type_scat_dispersion_real
_atom_type_scat_dispersion_imag
_atom_type_scat_source
C C 0.0033 0.0016 'International Tables Vol C Tables 4.2.6.8 and 6.1.1.4'
H H 0.0000 0.0000 'International Tables Vol C Tables 4.2.6.8 and 6.1.1.4'
N N 0.0061 0.0033 'International Tables Vol C Tables 4.2.6.8 and 6.1.1.4'
O O 0.0106 0.0060 'International Tables Vol C Tables 4.2.6.8 and 6.1.1.4'

loop_
_geom_angle_atom_site_label_1
_geom_angle_atom_site_label_2
_geom_angle_atom_site_label_3
_geom_angle
_geom_angle_site_symmetry_1
_geom_angle_site_symmetry_3
C2 O1 C1 115.61(16) . .
C4 N1 C3 117.45(15) . .
C5 N2 C6 122.00(15) . .
C5 N2 H2 119.0 . .
C6 N2 H2 119.0 . .
O1 C1 H1A 109.5 . .
O1 C1 H1B 109.5 . .
H1A C1 H1B 109.5 . .
O1 C1 H1C 109.5 . .
H1A C1 H1C 109.5 . .
H1B C1 H1C 109.5 . .
O2 C2 O1 123.72(17) . .
O2 C2 C3 124.25(17) . .
O1 C2 C3 112.03(15) . .
N1 C3 C10 123.00(16) . .
N1 C3 C2 114.55(15) . .
C10 C3 C2 122.45(16) . .
N1 C4 C8 123.52(16) . .
N1 C4 C5 117.19(14) . .
C8 C4 C5 119.28(15) . .
O3 C5 N2 124.12(17) . .
O3 C5 C4 120.08(15) . .
N2 C5 C4 115.79(14) . .
N2 C6 C30 113.65(14) . .
N2 C6 H6A 108.8 . .
C30 C6 H6A 108.8 . .
N2 C6 H6B 108.8 . .
C30 C6 H6B 108.8 . .
H6A C6 H6B 107.7 . .
C6 C30 C30 111.75(17) . 5_545
C6 C30 H7A 109.3 . .
C30 C30 H7A 109.3 5_545 .
C6 C30 H7B 109.3 . .
C30 C30 H7B 109.3 5_545 .
H7A C30 H7B 107.9 . .
C9 C8 C4 118.27(16) . .
C9 C8 H8 120.9 . .
C4 C8 H8 120.9 . .
C8 C9 C10 119.18(17) . .
C8 C9 H9 120.4 . .
C10 C9 H9 120.4 . .
C9 C10 C3 118.55(17) . .
C9 C10 H10 120.7 . .
C3 C10 H10 120.7 . .

loop_
_geom_bond_atom_site_label_1
_geom_bond_atom_site_label_2
_geom_bond_distance
_geom_bond_site_symmetry_2
O1S H40 0.85(3) .
O1 C2 1.334(2) .
O1 C1 1.450(2) .
O2 C2 1.201(2) .
O3 C5 1.236(2) .
N1 C4 1.337(2) .
N1 C3 1.340(2) .
N2 C5 1.334(2) .
N2 C6 1.459(2) .
N2 H2 0.8600 .
C1 H1A 0.9600 .
C1 H1B 0.9600 .
C1 H1C 0.9600 .
C2 C3 1.498(2) .
C3 C10 1.396(2) .
C4 C8 1.394(2) .
C4 C5 1.514(2) .
C6 C30 1.519(3) .
C6 H6A 0.9700 .
C6 H6B 0.9700 .
C30 C30 1.525(3) 5_545
C30 H7A 0.9700 .
C30 H7B 0.9700 .
C8 C9 1.382(3) .
C8 H8 0.9300 .
C9 C10 1.383(3) .
C9 H9 0.9300 .
C10 H10 0.9300 .
